data_7022654
loop_
_publ_author_name
'Wang, Kai-Yao'
'Ye, Dong'
'Zhou, Liu-Jiang'
'Feng, Mei-Ling'
'Huang, Xiao-Ying'

_publ_section_title
;
 Novel mercury selenidoantimonates with structures ranging from
 one-dimensional ribbon to three-dimensional open-framework.
;
_journal_issue 15
_journal_name_full 'Dalton transactions (Cambridge, England : 2003)'
_journal_page_first 5454
_journal_page_last 5461
_journal_paper_doi 10.1039/c3dt32676d
_journal_volume 42
_journal_year 2013
_chemical_formula_moiety 'Hg Sb2 Se5, C9 H30 N6 Ni'
_chemical_formula_sum 'C9 H30 Hg N6 Ni Sb2 Se5'
_chemical_formula_weight 1119.99
_chemical_name_systematic
;
?
;
_space_group_IT_number 2
_symmetry_cell_setting triclinic
_symmetry_space_group_name_Hall '-P 1'
_symmetry_space_group_name_H-M 'P -1'
_atom_sites_solution_hydrogens geom
_atom_sites_solution_primary direct
_atom_sites_solution_secondary difmap
_audit_creation_method SHELXL-97
_cell_angle_alpha 105.999(4)
_cell_angle_beta 97.174(4)
_cell_angle_gamma 118.831(5)
_cell_formula_units_Z 2
_cell_length_a 11.2626(6)
_cell_length_b 11.5370(6)
_cell_length_c 12.1698(5)
_cell_measurement_reflns_used 2976
_cell_measurement_temperature 296(2)
_cell_measurement_theta_max 29.0525
_cell_measurement_theta_min 2.2382
_cell_volume 1267.70(14)
_computing_cell_refinement 'CrysAlis CCD (Oxford Diffraction, 2006)'
_computing_data_collection 'CrysAlis CCD (Oxford Diffraction, 2006)'
_computing_data_reduction 'CrysAlis RED (Oxford Diffraction, 2006)'
_computing_molecular_graphics 'DIAMOND. Version 3.0. Crystal Impact'
_computing_publication_material 'Windows Word 2003'
_computing_structure_refinement 'SHELXL-97 (Sheldrick, 1997)'
_computing_structure_solution 'SHELXS-97 (Sheldrick, 1990)'
_diffrn_ambient_temperature 296(2)
_diffrn_detector_area_resol_mean 16.2083
_diffrn_measured_fraction_theta_full 0.996
_diffrn_measured_fraction_theta_max 0.996
_diffrn_measurement_device_type 'Xcalibur, Eos'
_diffrn_measurement_method '\w scans'
_diffrn_radiation_monochromator graphite
_diffrn_radiation_source 'fine-focus sealed tube'
_diffrn_radiation_type MoK\a
_diffrn_radiation_wavelength 0.71073
_diffrn_reflns_av_R_equivalents 0.0380
_diffrn_reflns_av_sigmaI/netI 0.0625
_diffrn_reflns_limit_h_max 14
_diffrn_reflns_limit_h_min -14
_diffrn_reflns_limit_k_max 14
_diffrn_reflns_limit_k_min -14
_diffrn_reflns_limit_l_max 14
_diffrn_reflns_limit_l_min -15
_diffrn_reflns_number 10641
_diffrn_reflns_theta_full 26.50
_diffrn_reflns_theta_max 26.50
_diffrn_reflns_theta_min 2.89
_exptl_absorpt_coefficient_mu 16.061
_exptl_absorpt_correction_T_max 1.00000
_exptl_absorpt_correction_T_min 0.63029
_exptl_absorpt_correction_type multi-scan
_exptl_absorpt_process_details 'CrysAlis CCD; Oxford, 2006'
_exptl_crystal_colour orange
_exptl_crystal_density_diffrn 2.934
_exptl_crystal_density_method 'not measured'
_exptl_crystal_description block
_exptl_crystal_F_000 1012
_exptl_crystal_size_max 0.19
_exptl_crystal_size_mid 0.12
_exptl_crystal_size_min 0.07
_refine_diff_density_max 0.998
_refine_diff_density_min -1.179
_refine_diff_density_rms 0.194
_refine_ls_extinction_method none
_refine_ls_goodness_of_fit_ref 1.002
_refine_ls_hydrogen_treatment constr
_refine_ls_matrix_type full
_refine_ls_number_parameters 220
_refine_ls_number_reflns 5231
_refine_ls_number_restraints 0
_refine_ls_restrained_S_all 1.002
_refine_ls_R_factor_all 0.0595
_refine_ls_R_factor_gt 0.0375
_refine_ls_shift/su_max 0.001
_refine_ls_shift/su_mean 0.000
_refine_ls_structure_factor_coef Fsqd
_refine_ls_weighting_details 'calc w=1/[\s^2^(Fo^2^)+(0.0171P)^2^+0.0000P] where P=(Fo^2^+2Fc^2^)/3'
_refine_ls_weighting_scheme calc
_refine_ls_wR_factor_gt 0.0605
_refine_ls_wR_factor_ref 0.0673
_reflns_number_gt 4047
_reflns_number_total 5231
_reflns_threshold_expression >2sigma(I)
_cod_data_source_file c3dt32676d.txt
_cod_data_source_block compound-1-KW3-9B
_cod_original_cell_volume 1267.70(11)
_cod_database_code 7022654

loop_
_symmetry_equiv_pos_as_xyz
'x, y, z'
'-x, -y, -z'

loop_
_atom_site_label
_atom_site_type_symbol
_atom_site_fract_x
_atom_site_fract_y
_atom_site_fract_z
_atom_site_U_iso_or_equiv
_atom_site_adp_type
_atom_site_occupancy
_atom_site_symmetry_multiplicity
_atom_site_calc_flag
_atom_site_refinement_flags
Hg1 Hg 0.69279(3) -0.06806(4) -0.14564(3) 0.03485(10) Uani 1 1 d .
Sb1 Sb 0.67600(5) 0.13570(5) 0.15891(4) 0.02480(12) Uani 1 1 d .
Sb2 Sb 0.95836(5) 0.06274(5) 0.14633(4) 0.02804(13) Uani 1 1 d .
Se1 Se 0.52005(7) 0.10205(8) 0.30057(6) 0.02752(18) Uani 1 1 d .
Se2 Se 0.58131(8) -0.12499(8) 0.03450(6) 0.02888(18) Uani 1 1 d .
Se3 Se 0.89225(8) 0.18399(9) 0.31871(7) 0.0344(2) Uani 1 1 d .
Se4 Se 1.22300(8) 0.22575(8) 0.26111(7) 0.03087(19) Uani 1 1 d .
Se5 Se 0.92858(7) 0.18489(8) 0.00532(7) 0.03201(19) Uani 1 1 d .
Ni1 Ni 0.67928(10) 0.35150(10) 0.72930(8) 0.0307(2) Uani 1 1 d .
N1 N 0.6905(6) 0.1853(6) 0.6130(5) 0.0382(17) Uani 1 1 d .
H1C H 0.6470 0.1069 0.6307 0.046 Uiso 1 1 calc R
H1D H 0.6453 0.1620 0.5365 0.046 Uiso 1 1 calc R
N2 N 0.8965(7) 0.4747(7) 0.7322(5) 0.0476(19) Uani 1 1 d .
H2B H 0.9145 0.5544 0.7202 0.057 Uiso 1 1 calc R
H2C H 0.9558 0.5011 0.8038 0.057 Uiso 1 1 calc R
N3 N 0.6069(7) 0.3984(7) 0.5892(5) 0.0453(19) Uani 1 1 d .
H3D H 0.6605 0.4932 0.6063 0.054 Uiso 1 1 calc R
H3E H 0.6137 0.3517 0.5201 0.054 Uiso 1 1 calc R
N4 N 0.4545(6) 0.2137(7) 0.6963(5) 0.0381(17) Uani 1 1 d .
H4C H 0.4321 0.1247 0.6872 0.046 Uiso 1 1 calc R
H4D H 0.4292 0.2471 0.7590 0.046 Uiso 1 1 calc R
N5 N 0.7275(6) 0.3051(6) 0.8808(5) 0.0280(14) Uani 1 1 d .
H5B H 0.6504 0.2256 0.8787 0.034 Uiso 1 1 calc R
H5C H 0.7981 0.2890 0.8789 0.034 Uiso 1 1 calc R
N6 N 0.6966(6) 0.5236(6) 0.8666(5) 0.0316(15) Uani 1 1 d .
H6D H 0.7819 0.6043 0.8847 0.038 Uiso 1 1 calc R
H6E H 0.6285 0.5383 0.8409 0.038 Uiso 1 1 calc R
C1 C 0.8419(9) 0.2326(9) 0.6263(8) 0.055(3) Uani 1 1 d .
H1A H 0.8829 0.2268 0.6980 0.065 Uiso 1 1 calc R
H1B H 0.8488 0.1722 0.5573 0.065 Uiso 1 1 calc R
C2 C 0.9181(9) 0.3836(10) 0.6352(8) 0.057(3) Uani 1 1 d .
H2A H 0.8752 0.3826 0.5596 0.069 Uiso 1 1 calc R
C3 C 1.0797(10) 0.4443(11) 0.6468(8) 0.075(3) Uani 1 1 d .
H3A H 1.1226 0.5356 0.6396 0.112 Uiso 1 1 calc R
H3B H 1.0874 0.3787 0.5843 0.112 Uiso 1 1 calc R
H3C H 1.1278 0.4556 0.7236 0.112 Uiso 1 1 calc R
C4 C 0.4568(9) 0.3524(9) 0.5766(7) 0.053(3) Uani 1 1 d .
H4A H 0.4130 0.3463 0.4996 0.063 Uiso 1 1 calc R
H4B H 0.4527 0.4224 0.6393 0.063 Uiso 1 1 calc R
C5 C 0.3775(9) 0.2097(9) 0.5854(7) 0.052(2) Uani 1 1 d .
H5A H 0.3772 0.1406 0.5170 0.062 Uiso 1 1 calc R
C6 C 0.2210(9) 0.1580(10) 0.5758(8) 0.064(3) Uani 1 1 d .
H6A H 0.1759 0.1555 0.5020 0.096 Uiso 1 1 calc R
H6B H 0.2172 0.2228 0.6423 0.096 Uiso 1 1 calc R
H6C H 0.1723 0.0637 0.5771 0.096 Uiso 1 1 calc R
C7 C 0.7716(8) 0.4272(8) 0.9918(6) 0.0321(19) Uani 1 1 d .
H7A H 0.8715 0.5001 1.0111 0.039 Uiso 1 1 calc R
H7B H 0.7589 0.3956 1.0580 0.039 Uiso 1 1 calc R
C8 C 0.6812(8) 0.4900(8) 0.9741(6) 0.0311(18) Uani 1 1 d .
H8A H 0.5813 0.4157 0.9579 0.037 Uiso 1 1 calc R
C9 C 0.7243(9) 0.6184(9) 1.0872(7) 0.048(2) Uani 1 1 d .
H9A H 0.7082 0.5879 1.1527 0.072 Uiso 1 1 calc R
H9B H 0.6683 0.6576 1.0730 0.072 Uiso 1 1 calc R
H9C H 0.8233 0.6904 1.1068 0.072 Uiso 1 1 calc R

loop_
_atom_site_aniso_label
_atom_site_aniso_U_11
_atom_site_aniso_U_22
_atom_site_aniso_U_33
_atom_site_aniso_U_23
_atom_site_aniso_U_13
_atom_site_aniso_U_12
Hg1 0.02790(16) 0.0421(2) 0.03056(18) 0.00733(15) 0.00606(14) 0.02036(16)
Sb1 0.0238(3) 0.0255(3) 0.0273(3) 0.0116(2) 0.0089(2) 0.0139(2)
Sb2 0.0253(3) 0.0250(3) 0.0330(3) 0.0077(2) 0.0068(2) 0.0154(2)
Se1 0.0267(4) 0.0362(5) 0.0225(4) 0.0117(3) 0.0083(3) 0.0187(4)
Se2 0.0298(4) 0.0259(4) 0.0294(4) 0.0121(3) 0.0117(3) 0.0126(4)
Se3 0.0344(4) 0.0487(5) 0.0253(4) 0.0126(4) 0.0090(4) 0.0271(4)
Se4 0.0276(4) 0.0277(4) 0.0317(4) 0.0036(3) 0.0010(3) 0.0170(4)
Se5 0.0253(4) 0.0300(4) 0.0285(4) 0.0093(3) 0.0032(3) 0.0086(4)
Ni1 0.0408(6) 0.0230(5) 0.0234(5) 0.0092(4) 0.0056(5) 0.0147(5)
N1 0.045(4) 0.027(4) 0.028(4) 0.006(3) 0.009(3) 0.011(3)
N2 0.063(5) 0.032(4) 0.031(4) 0.007(3) 0.017(4) 0.016(4)
N3 0.065(5) 0.033(4) 0.027(4) 0.011(3) 0.002(4) 0.022(4)
N4 0.044(4) 0.035(4) 0.029(4) 0.014(3) 0.004(3) 0.018(3)
N5 0.033(3) 0.022(3) 0.031(4) 0.012(3) 0.013(3) 0.014(3)
N6 0.036(4) 0.030(4) 0.024(3) 0.011(3) 0.002(3) 0.015(3)
C1 0.059(6) 0.032(5) 0.062(6) 0.007(5) 0.036(5) 0.019(5)
C2 0.059(6) 0.050(6) 0.052(6) 0.009(5) 0.027(5) 0.025(5)
C3 0.080(8) 0.075(8) 0.056(7) 0.010(6) 0.013(6) 0.041(7)
C4 0.056(6) 0.045(6) 0.039(5) 0.019(4) -0.011(4) 0.019(5)
C5 0.051(6) 0.042(6) 0.041(5) 0.014(4) -0.002(4) 0.015(5)
C6 0.054(6) 0.066(7) 0.057(6) 0.026(5) -0.003(5) 0.026(6)
C7 0.031(4) 0.033(5) 0.029(4) 0.015(4) 0.008(4) 0.013(4)
C8 0.043(5) 0.027(4) 0.026(4) 0.013(3) 0.016(4) 0.018(4)
C9 0.061(6) 0.049(6) 0.039(5) 0.015(4) 0.020(5) 0.033(5)

loop_
_atom_type_symbol
_atom_type_description
_atom_type_scat_dispersion_real
_atom_type_scat_dispersion_imag
_atom_type_scat_source
C C 0.0033 0.0016 'International Tables Vol C Tables 4.2.6.8 and 6.1.1.4'
H H 0.0000 0.0000 'International Tables Vol C Tables 4.2.6.8 and 6.1.1.4'
N N 0.0061 0.0033 'International Tables Vol C Tables 4.2.6.8 and 6.1.1.4'
Ni Ni 0.3393 1.1124 'International Tables Vol C Tables 4.2.6.8 and 6.1.1.4'
Se Se -0.0929 2.2259 'International Tables Vol C Tables 4.2.6.8 and 6.1.1.4'
Sb Sb -0.5866 1.5461 'International Tables Vol C Tables 4.2.6.8 and 6.1.1.4'
Hg Hg -2.3894 9.2266 'International Tables Vol C Tables 4.2.6.8 and 6.1.1.4'

loop_
_geom_angle_atom_site_label_1
_geom_angle_atom_site_label_2
_geom_angle_atom_site_label_3
_geom_angle
_geom_angle_site_symmetry_1
_geom_angle_site_symmetry_3
Se4 Hg1 Se1 107.99(3) 2_755 2_655
Se4 Hg1 Se5 107.19(3) 2_755 .
Se1 Hg1 Se5 126.04(3) 2_655 .
Se4 Hg1 Se2 119.53(3) 2_755 .
Se1 Hg1 Se2 102.80(2) 2_655 .
Se5 Hg1 Se2 93.76(2) . .
Se2 Sb1 Se1 100.10(3) . .
Se2 Sb1 Se3 97.16(3) . .
Se1 Sb1 Se3 93.10(3) . .
Se4 Sb2 Se5 102.49(3) . .
Se4 Sb2 Se3 92.35(3) . .
Se5 Sb2 Se3 97.49(3) . .
Sb1 Se1 Hg1 93.51(3) . 2_655
Sb1 Se2 Hg1 94.66(3) . .
Sb2 Se3 Sb1 89.38(3) . .
Sb2 Se4 Hg1 98.54(3) . 2_755
Sb2 Se5 Hg1 89.60(3) . .
N3 Ni1 N1 94.2(3) . .
N3 Ni1 N6 93.9(2) . .
N1 Ni1 N6 170.5(2) . .
N3 Ni1 N5 171.3(2) . .
N1 Ni1 N5 91.9(2) . .
N6 Ni1 N5 80.7(2) . .
N3 Ni1 N2 92.3(3) . .
N1 Ni1 N2 80.9(2) . .
N6 Ni1 N2 93.8(2) . .
N5 Ni1 N2 94.9(2) . .
N3 Ni1 N4 81.7(2) . .
N1 Ni1 N4 92.8(2) . .
N6 Ni1 N4 93.3(2) . .
N5 Ni1 N4 91.8(2) . .
N2 Ni1 N4 171.0(2) . .
C1 N1 Ni1 110.1(5) . .
C1 N1 H1C 109.6 . .
Ni1 N1 H1C 109.6 . .
C1 N1 H1D 109.6 . .
Ni1 N1 H1D 109.6 . .
H1C N1 H1D 108.2 . .
C2 N2 Ni1 107.7(5) . .
C2 N2 H2B 110.2 . .
Ni1 N2 H2B 110.2 . .
C2 N2 H2C 110.2 . .
Ni1 N2 H2C 110.2 . .
H2B N2 H2C 108.5 . .
C4 N3 Ni1 108.4(5) . .
C4 N3 H3D 110.0 . .
Ni1 N3 H3D 110.0 . .
C4 N3 H3E 110.0 . .
Ni1 N3 H3E 110.0 . .
H3D N3 H3E 108.4 . .
C5 N4 Ni1 108.7(5) . .
C5 N4 H4C 109.9 . .
Ni1 N4 H4C 109.9 . .
C5 N4 H4D 109.9 . .
Ni1 N4 H4D 109.9 . .
H4C N4 H4D 108.3 . .
C7 N5 Ni1 109.4(4) . .
C7 N5 H5B 109.8 . .
Ni1 N5 H5B 109.8 . .
C7 N5 H5C 109.8 . .
Ni1 N5 H5C 109.8 . .
H5B N5 H5C 108.2 . .
C8 N6 Ni1 109.8(4) . .
C8 N6 H6D 109.7 . .
Ni1 N6 H6D 109.7 . .
C8 N6 H6E 109.7 . .
Ni1 N6 H6E 109.7 . .
H6D N6 H6E 108.2 . .
C2 C1 N1 106.8(7) . .
C2 C1 H1A 110.4 . .
N1 C1 H1A 110.4 . .
C2 C1 H1B 110.4 . .
N1 C1 H1B 110.4 . .
H1A C1 H1B 108.6 . .
N2 C2 C1 111.3(7) . .
N2 C2 C3 113.1(7) . .
C1 C2 C3 111.3(8) . .
N2 C2 H2A 106.9 . .
C1 C2 H2A 106.9 . .
C3 C2 H2A 106.9 . .
C2 C3 H3A 109.5 . .
C2 C3 H3B 109.5 . .
H3A C3 H3B 109.5 . .
C2 C3 H3C 109.5 . .
H3A C3 H3C 109.5 . .
H3B C3 H3C 109.5 . .
N3 C4 C5 109.9(7) . .
N3 C4 H4A 109.7 . .
C5 C4 H4A 109.7 . .
N3 C4 H4B 109.7 . .
C5 C4 H4B 109.7 . .
H4A C4 H4B 108.2 . .
N4 C5 C4 109.8(6) . .
N4 C5 C6 113.0(7) . .
C4 C5 C6 112.0(8) . .
N4 C5 H5A 107.2 . .
C4 C5 H5A 107.2 . .
C6 C5 H5A 107.2 . .
C5 C6 H6A 109.5 . .
C5 C6 H6B 109.5 . .
H6A C6 H6B 109.5 . .
C5 C6 H6C 109.5 . .
H6A C6 H6C 109.5 . .
H6B C6 H6C 109.5 . .
N5 C7 C8 109.2(6) . .
N5 C7 H7A 109.8 . .
C8 C7 H7A 109.8 . .
N5 C7 H7B 109.8 . .
C8 C7 H7B 109.8 . .
H7A C7 H7B 108.3 . .
N6 C8 C9 114.1(6) . .
N6 C8 C7 106.4(5) . .
C9 C8 C7 111.1(6) . .
N6 C8 H8A 108.3 . .
C9 C8 H8A 108.3 . .
C7 C8 H8A 108.3 . .
C8 C9 H9A 109.5 . .
C8 C9 H9B 109.5 . .
H9A C9 H9B 109.5 . .
C8 C9 H9C 109.5 . .
H9A C9 H9C 109.5 . .
H9B C9 H9C 109.5 . .

loop_
_geom_bond_atom_site_label_1
_geom_bond_atom_site_label_2
_geom_bond_distance
_geom_bond_site_symmetry_2
Hg1 Se4 2.6023(8) 2_755
Hg1 Se1 2.6481(8) 2_655
Hg1 Se5 2.7010(8) .
Hg1 Se2 2.7385(7) .
Sb1 Se2 2.5432(9) .
Sb1 Se1 2.5837(8) .
Sb1 Se3 2.6335(9) .
Sb2 Se4 2.5450(9) .
Sb2 Se5 2.5863(10) .
Sb2 Se3 2.5863(9) .
Se1 Hg1 2.6481(8) 2_655
Se4 Hg1 2.6023(8) 2_755
Ni1 N3 2.110(6) .
Ni1 N1 2.116(6) .
Ni1 N6 2.118(6) .
Ni1 N5 2.135(6) .
Ni1 N2 2.146(6) .
Ni1 N4 2.147(6) .
N1 C1 1.489(9) .
N1 H1C 0.9000 .
N1 H1D 0.9000 .
N2 C2 1.480(9) .
N2 H2B 0.9000 .
N2 H2C 0.9000 .
N3 C4 1.479(10) .
N3 H3D 0.9000 .
N3 H3E 0.9000 .
N4 C5 1.487(9) .
N4 H4C 0.9000 .
N4 H4D 0.9000 .
N5 C7 1.472(8) .
N5 H5B 0.9000 .
N5 H5C 0.9000 .
N6 C8 1.471(8) .
N6 H6D 0.9000 .
N6 H6E 0.9000 .
C1 C2 1.488(11) .
C1 H1A 0.9700 .
C1 H1B 0.9700 .
C2 C3 1.573(11) .
C2 H2A 0.9800 .
C3 H3A 0.9600 .
C3 H3B 0.9600 .
C3 H3C 0.9600 .
C4 C5 1.491(11) .
C4 H4A 0.9700 .
C4 H4B 0.9700 .
C5 C6 1.540(11) .
C5 H5A 0.9800 .
C6 H6A 0.9600 .
C6 H6B 0.9600 .
C6 H6C 0.9600 .
C7 C8 1.533(10) .
C7 H7A 0.9700 .
C7 H7B 0.9700 .
C8 C9 1.530(9) .
C8 H8A 0.9800 .
C9 H9A 0.9600 .
C9 H9B 0.9600 .
C9 H9C 0.9600 .

loop_
_geom_hbond_atom_site_label_D
_geom_hbond_atom_site_label_H
_geom_hbond_atom_site_label_A
_geom_hbond_distance_DH
_geom_hbond_distance_HA
_geom_hbond_distance_DA
_geom_hbond_angle_DHA
_geom_hbond_site_symmetry_A
N1 H1C Se1 0.90 2.68 3.561(6) 166.5 2_656
N1 H1D Se1 0.90 2.77 3.668(6) 176.8 .
N2 H2B Se3 0.90 2.96 3.772(7) 150.4 2_766
N3 H3D Se4 0.90 2.71 3.543(7) 155.1 2_766
N3 H3E Se1 0.90 2.94 3.780(6) 155.0 .
N4 H4C Se1 0.90 2.95 3.799(7) 157.6 2_656
N5 H5B Se2 0.90 2.78 3.547(5) 144.3 2_656
N5 H5C Se5 0.90 2.85 3.560(6) 136.7 1_556
N6 H6D Se5 0.90 2.79 3.651(6) 159.8 2_766
C4 H4A Se4 0.97 2.88 3.805(8) 160.0 1_455
